data_7101513
loop_
_publ_author_name
'Oliver C. Presly'
'Michael Green'
'John C. Jeffery'
'Eva Leiner'
'Martin Murray'
'Christopher A. Russell'
'Manfred Scheer'
'Ulf Vogel'

_publ_section_title
;
The surprising and stereoselective formation of P2C10
cages by the reduction of Cp*PCl2
;
_journal_issue 43
_journal_name_full 'Chemical Communications'
_journal_paper_doi 10.1039/b611484a
_journal_year 2006
_chemical_formula_moiety C20H30GaI5P2
_chemical_formula_sum 'C20 H30 Ga I5 P2'
_chemical_formula_weight 1036.60
_chemical_melting_point 150
_chemical_name_common P2Iodocage
_chemical_name_systematic
;
?
;
_space_group_IT_number 4
_symmetry_cell_setting monoclinic
_symmetry_space_group_name_Hall 'P 2yb'
_symmetry_space_group_name_H-M 'P 1 21 1'
_atom_sites_solution_hydrogens geom
_atom_sites_solution_primary direct
_atom_sites_solution_secondary difmap
_audit_creation_method SHELXL-97
_cell_angle_alpha 90.00
_cell_angle_beta 101.5180(10)
_cell_angle_gamma 90.00
_cell_formula_units_Z 2
_cell_length_a 8.0966(6)
_cell_length_b 18.9835(15)
_cell_length_c 9.5427(7)
_cell_measurement_reflns_used 5152
_cell_measurement_temperature 100(2)
_cell_measurement_theta_max 52.383
_cell_measurement_theta_min 4.857
_cell_volume 1437.19(19)
_computing_cell_refinement 'SAINT (Bruker, 2001)'
_computing_data_collection 'SMART (Bruker, 2001)'
_computing_data_reduction 'SHELXTL (Bruker, 2001)'
_computing_molecular_graphics 'SHELXTL (Bruker, 2001)'
_computing_publication_material 'SHELXTL (Bruker, 2001)'
_computing_structure_refinement 'SHELXL-97 (Sheldrick, 1997)'
_computing_structure_solution 'SHELXS-97 (Sheldrick, 1990)'
_diffrn_ambient_temperature 100(2)
_diffrn_detector_area_resol_mean 8.
_diffrn_measured_fraction_theta_full 0.958
_diffrn_measured_fraction_theta_max 0.958
_diffrn_measurement_device_type 'CCD area detector'
_diffrn_measurement_method 'frames each covering 0.3\% in\w'
_diffrn_radiation_monochromator graphite
_diffrn_radiation_source 'fine-focus sealed tube'
_diffrn_radiation_type MoK\a
_diffrn_radiation_wavelength 0.71073
_diffrn_reflns_av_R_equivalents 0.0490
_diffrn_reflns_av_sigmaI/netI 0.0866
_diffrn_reflns_limit_h_max 10
_diffrn_reflns_limit_h_min -10
_diffrn_reflns_limit_k_max 24
_diffrn_reflns_limit_k_min -23
_diffrn_reflns_limit_l_max 12
_diffrn_reflns_limit_l_min -12
_diffrn_reflns_number 10861
_diffrn_reflns_theta_full 27.48
_diffrn_reflns_theta_max 27.48
_diffrn_reflns_theta_min 2.15
_exptl_absorpt_coefficient_mu 6.446
_exptl_absorpt_correction_T_max 1.000000
_exptl_absorpt_correction_T_min 0.791584
_exptl_absorpt_correction_type multi-scan
_exptl_absorpt_process_details 'SADABS (Sheldrick, 1996)'
_exptl_crystal_colour Colourless
_exptl_crystal_density_diffrn 2.395
_exptl_crystal_density_method 'not measured'
_exptl_crystal_description Block
_exptl_crystal_F_000 952
_exptl_crystal_size_max 0.2
_exptl_crystal_size_mid 0.2
_exptl_crystal_size_min 0.05
_refine_diff_density_max 2.287
_refine_diff_density_min -2.634
_refine_diff_density_rms 0.324
_refine_ls_abs_structure_details 'Flack H D (1983), Acta Cryst. A39, 876-881'
_refine_ls_abs_structure_Flack -0.09(5)
_refine_ls_extinction_method none
_refine_ls_goodness_of_fit_ref 1.049
_refine_ls_hydrogen_treatment constr
_refine_ls_matrix_type full
_refine_ls_number_parameters 263
_refine_ls_number_reflns 5977
_refine_ls_number_restraints 7
_refine_ls_restrained_S_all 1.049
_refine_ls_R_factor_all 0.0889
_refine_ls_R_factor_gt 0.0637
_refine_ls_shift/su_max 0.013
_refine_ls_shift/su_mean 0.000
_refine_ls_structure_factor_coef Fsqd
_refine_ls_weighting_details 'calc w=1/[\s^2^(Fo^2^)+(0.1019P)^2^+8.2057P] where P=(Fo^2^+2Fc^2^)/3'
_refine_ls_weighting_scheme calc
_refine_ls_wR_factor_gt 0.1663
_refine_ls_wR_factor_ref 0.1836
_reflns_number_gt 4649
_reflns_number_total 5977
_reflns_threshold_expression >2sigma(I)
_cod_data_source_file b611484a.txt
_cod_depositor_comments
;
The following automatic conversions were performed:
'_symmetry_cell_setting' value 'Monoclinic' changed to 'monoclinic'
according to '/home/saulius/struct/CIF-dictionaries/cif_core.dic'
dictionary named 'cif_core.dic' version 2.4.1 from 2010-06-29.

Automatic conversion script
Id: cif_fix_enum 1527 2010-12-29 10:47:43Z saulius 
;
_cod_original_sg_symbol_H-M P2(1)
_cod_database_code 7101513

loop_
_symmetry_equiv_pos_as_xyz
'x, y, z'
'-x, y+1/2, -z'

loop_
_atom_site_label
_atom_site_type_symbol
_atom_site_fract_x
_atom_site_fract_y
_atom_site_fract_z
_atom_site_U_iso_or_equiv
_atom_site_adp_type
_atom_site_occupancy
_atom_site_symmetry_multiplicity
_atom_site_calc_flag
_atom_site_refinement_flags
C1 C 1.079(2) 0.4437(8) 0.4466(17) 0.022(3) Uani 1 1 d .
C2 C 0.940(2) 0.4303(7) 0.5196(17) 0.022(3) Uani 1 1 d .
C7 C 0.7809(19) 0.3282(9) 0.6304(16) 0.020(3) Uani 1 1 d .
C6 C 0.957(2) 0.3631(8) 0.6212(14) 0.020(3) Uani 1 1 d .
C9 C 0.960(2) 0.2338(8) 0.6259(17) 0.025(4) Uani 1 1 d .
C3 C 0.7879(18) 0.4144(7) 0.3901(15) 0.016(3) Uani 1 1 d .
C5 C 1.0536(19) 0.4168(9) 0.3122(16) 0.022(3) Uani 1 1 d .
C4 C 0.893(2) 0.3810(8) 0.2782(16) 0.020(3) Uani 1 1 d .
C10 C 1.033(2) 0.2943(9) 0.5512(17) 0.026(4) Uani 1 1 d .
C8 C 0.817(2) 0.2559(9) 0.6674(16) 0.026(4) Uani 1 1 d .
C61 C 1.067(2) 0.3768(9) 0.7718(17) 0.026(4) Uani 1 1 d .
H61A H 1.1635 0.3447 0.7880 0.039 Uiso 1 1 calc R
H61B H 0.9990 0.3687 0.8446 0.039 Uiso 1 1 calc R
H61C H 1.1070 0.4256 0.7777 0.039 Uiso 1 1 calc R
C101 C 1.223(2) 0.2911(11) 0.548(2) 0.035(4) Uani 1 1 d .
H10A H 1.2886 0.2946 0.6458 0.053 Uiso 1 1 calc R
H10B H 1.2520 0.3303 0.4907 0.053 Uiso 1 1 calc R
H10C H 1.2479 0.2464 0.5055 0.053 Uiso 1 1 calc R
C41 C 0.802(2) 0.3778(8) 0.1216(17) 0.027(4) Uani 1 1 d .
H41A H 0.8124 0.4233 0.0757 0.041 Uiso 1 1 calc R
H41B H 0.6822 0.3673 0.1167 0.041 Uiso 1 1 calc R
H41C H 0.8522 0.3408 0.0721 0.041 Uiso 1 1 calc R
C11 C 1.239(2) 0.4824(10) 0.521(2) 0.037(4) Uani 1 1 d U
H11A H 1.3202 0.4836 0.4570 0.055 Uiso 1 1 calc R
H11B H 1.2891 0.4577 0.6092 0.055 Uiso 1 1 calc R
H11C H 1.2104 0.5307 0.5432 0.055 Uiso 1 1 calc R
C71 C 0.671(3) 0.3704(12) 0.723(2) 0.039(5) Uani 1 1 d .
H71A H 0.5614 0.3472 0.7162 0.059 Uiso 1 1 calc R
H71B H 0.6538 0.4188 0.6878 0.059 Uiso 1 1 calc R
H71C H 0.7299 0.3711 0.8237 0.059 Uiso 1 1 calc R
C81 C 0.709(3) 0.2104(10) 0.7451(19) 0.038(5) Uani 1 1 d .
H81A H 0.7529 0.1622 0.7530 0.057 Uiso 1 1 calc R
H81B H 0.5924 0.2102 0.6913 0.057 Uiso 1 1 calc R
H81C H 0.7122 0.2296 0.8410 0.057 Uiso 1 1 calc R
C31 C 0.676(2) 0.4748(9) 0.3296(19) 0.028(4) Uani 1 1 d .
H31A H 0.7453 0.5156 0.3166 0.043 Uiso 1 1 calc R
H31B H 0.6019 0.4871 0.3957 0.043 Uiso 1 1 calc R
H31C H 0.6070 0.4611 0.2371 0.043 Uiso 1 1 calc R
C51 C 1.178(3) 0.4158(11) 0.215(2) 0.039(5) Uani 1 1 d .
H51A H 1.2916 0.4234 0.2715 0.058 Uiso 1 1 calc R
H51B H 1.1502 0.4533 0.1437 0.058 Uiso 1 1 calc R
H51C H 1.1729 0.3701 0.1668 0.058 Uiso 1 1 calc R
C21 C 0.903(2) 0.4953(8) 0.6028(17) 0.029(4) Uani 1 1 d .
H21A H 0.9972 0.5035 0.6834 0.043 Uiso 1 1 calc R
H21B H 0.7995 0.4876 0.6389 0.043 Uiso 1 1 calc R
H21C H 0.8892 0.5364 0.5395 0.043 Uiso 1 1 calc R
C91 C 1.045(3) 0.1666(10) 0.6465(19) 0.036(4) Uani 1 1 d .
H91A H 1.1672 0.1741 0.6620 0.054 Uiso 1 1 calc R
H91B H 1.0090 0.1372 0.5615 0.054 Uiso 1 1 calc R
H91C H 1.0173 0.1430 0.7301 0.054 Uiso 1 1 calc R
I10 I 0.92474(15) 0.19176(6) 0.23544(11) 0.0287(3) Uani 1 1 d .
P1 P 0.8878(5) 0.2934(2) 0.3711(4) 0.0159(7) Uani 1 1 d .
P2 P 0.6623(5) 0.3331(2) 0.4363(4) 0.0184(8) Uani 1 1 d .
Ga1 Ga 0.6083(2) 0.62029(9) 0.88470(18) 0.0205(4) Uani 1 1 d .
I2 I 0.39129(15) 0.53947(7) 0.95958(13) 0.0374(3) Uani 1 1 d .
I3 I 0.54251(18) 0.63405(7) 0.61806(14) 0.0427(3) Uani 1 1 d .
I4 I 0.61020(17) 0.74318(7) 0.98801(14) 0.0398(3) Uani 1 1 d .
I1 I 0.89383(19) 0.56839(8) 0.97734(15) 0.0467(4) Uani 1 1 d .

loop_
_atom_site_aniso_label
_atom_site_aniso_U_11
_atom_site_aniso_U_22
_atom_site_aniso_U_33
_atom_site_aniso_U_23
_atom_site_aniso_U_13
_atom_site_aniso_U_12
C1 0.010(7) 0.027(8) 0.026(8) -0.004(6) -0.003(6) -0.006(6)
C2 0.027(9) 0.010(7) 0.026(8) -0.006(6) 0.001(7) 0.003(6)
C7 0.009(7) 0.037(9) 0.017(7) -0.001(6) 0.006(6) 0.003(6)
C6 0.025(9) 0.031(8) 0.003(6) 0.001(5) 0.002(6) 0.007(6)
C9 0.021(9) 0.021(8) 0.030(8) 0.004(6) -0.003(7) -0.009(6)
C3 0.010(7) 0.019(7) 0.015(7) 0.004(5) -0.006(5) -0.004(5)
C5 0.007(7) 0.038(9) 0.018(7) -0.002(6) -0.005(6) -0.008(6)
C4 0.019(8) 0.028(8) 0.010(7) 0.001(5) -0.007(6) 0.010(6)
C10 0.025(9) 0.034(9) 0.018(7) 0.008(7) -0.001(7) 0.003(7)
C8 0.027(9) 0.038(10) 0.013(7) 0.000(6) 0.006(6) -0.011(7)
C61 0.023(9) 0.040(10) 0.014(7) -0.005(6) 0.001(7) 0.002(7)
C101 0.008(8) 0.050(11) 0.042(10) 0.005(9) -0.006(7) 0.003(7)
C41 0.045(11) 0.023(8) 0.012(7) 0.005(6) 0.000(7) 0.004(7)
C11 0.029(8) 0.034(7) 0.046(8) -0.003(6) 0.003(6) -0.020(6)
C71 0.031(11) 0.062(13) 0.030(10) -0.004(9) 0.018(9) 0.009(9)
C81 0.056(13) 0.039(11) 0.022(8) 0.012(7) 0.013(9) -0.008(9)
C31 0.023(9) 0.030(9) 0.032(9) 0.003(7) 0.007(7) 0.006(7)
C51 0.028(10) 0.050(12) 0.037(10) 0.006(9) 0.005(8) -0.006(8)
C21 0.044(11) 0.016(7) 0.021(8) -0.006(6) -0.007(7) 0.011(7)
C91 0.044(12) 0.032(9) 0.026(8) 0.001(7) -0.006(8) 0.010(8)
I10 0.0335(6) 0.0289(5) 0.0229(5) -0.0102(4) 0.0036(4) 0.0022(5)
P1 0.0132(18) 0.0210(19) 0.0140(16) -0.0038(14) 0.0042(14) -0.0009(14)
P2 0.0104(18) 0.030(2) 0.0152(17) 0.0017(15) 0.0037(14) -0.0014(15)
Ga1 0.0165(8) 0.0256(9) 0.0188(8) 0.0032(6) 0.0021(6) -0.0033(7)
I2 0.0234(6) 0.0481(8) 0.0385(6) 0.0191(6) 0.0011(5) -0.0081(5)
I3 0.0414(8) 0.0481(8) 0.0389(7) -0.0002(6) 0.0088(6) -0.0056(6)
I4 0.0371(7) 0.0402(7) 0.0406(7) -0.0095(6) 0.0039(5) 0.0001(5)
I1 0.0454(8) 0.0495(8) 0.0468(8) 0.0013(6) 0.0132(6) 0.0004(6)

loop_
_atom_type_symbol
_atom_type_description
_atom_type_scat_dispersion_real
_atom_type_scat_dispersion_imag
_atom_type_scat_source
C C 0.0033 0.0016 'International Tables Vol C Tables 4.2.6.8 and 6.1.1.4'
H H 0.0000 0.0000 'International Tables Vol C Tables 4.2.6.8 and 6.1.1.4'
P P 0.1023 0.0942 'International Tables Vol C Tables 4.2.6.8 and 6.1.1.4'
Ga Ga 0.2307 1.6083 'International Tables Vol C Tables 4.2.6.8 and 6.1.1.4'
I I -0.4742 1.8119 'International Tables Vol C Tables 4.2.6.8 and 6.1.1.4'

loop_
_geom_angle_atom_site_label_1
_geom_angle_atom_site_label_2
_geom_angle_atom_site_label_3
_geom_angle
C5 C1 C2 113.5(13)
C5 C1 C11 124.9(17)
C2 C1 C11 121.6(15)
C1 C2 C21 111.0(14)
C1 C2 C6 116.7(13)
C21 C2 C6 109.4(13)
C1 C2 C3 102.4(13)
C21 C2 C3 110.8(13)
C6 C2 C3 106.2(12)
C8 C7 C6 105.8(13)
C8 C7 C71 116.9(15)
C6 C7 C71 115.4(14)
C8 C7 P2 108.9(11)
C6 C7 P2 102.1(9)
C71 C7 P2 106.7(11)
C61 C6 C2 113.2(13)
C61 C6 C7 111.8(12)
C2 C6 C7 113.5(13)
C61 C6 C10 108.6(12)
C2 C6 C10 112.6(12)
C7 C6 C10 95.9(12)
C8 C9 C91 130.0(17)
C8 C9 C10 109.5(14)
C91 C9 C10 120.5(17)
C31 C3 C2 117.9(12)
C31 C3 C4 113.6(12)
C2 C3 C4 99.2(12)
C31 C3 P2 112.9(11)
C2 C3 P2 109.5(9)
C4 C3 P2 101.8(9)
C1 C5 C4 110.5(14)
C1 C5 C51 126.4(15)
C4 C5 C51 122.8(15)
C5 C4 C41 118.3(15)
C5 C4 C3 103.6(12)
C41 C4 C3 116.5(13)
C5 C4 P1 114.3(10)
C41 C4 P1 111.8(11)
C3 C4 P1 88.4(9)
C9 C10 C101 117.2(14)
C9 C10 C6 101.4(13)
C101 C10 C6 119.6(15)
C9 C10 P1 100.9(11)
C101 C10 P1 115.1(13)
C6 C10 P1 99.5(10)
C9 C8 C7 111.4(14)
C9 C8 C81 124.7(16)
C7 C8 C81 123.8(16)
C10 P1 C4 110.7(7)
C10 P1 P2 98.1(6)
C4 P1 P2 85.8(5)
C10 P1 I10 112.5(6)
C4 P1 I10 116.3(5)
P2 P1 I10 129.9(2)
C7 P2 C3 94.2(7)
C7 P2 P1 88.4(5)
C3 P2 P1 72.8(5)
I1 Ga1 I3 113.15(8)
I1 Ga1 I4 106.94(7)
I3 Ga1 I4 106.42(7)
I1 Ga1 I2 107.73(7)
I3 Ga1 I2 109.25(7)
I4 Ga1 I2 113.44(8)

loop_
_geom_bond_atom_site_label_1
_geom_bond_atom_site_label_2
_geom_bond_distance
C1 C5 1.36(2)
C1 C2 1.46(2)
C1 C11 1.53(2)
C2 C21 1.53(2)
C2 C6 1.59(2)
C2 C3 1.59(2)
C7 C8 1.43(2)
C7 C6 1.59(2)
C7 C71 1.59(2)
C7 P2 1.910(15)
C6 C61 1.55(2)
C6 C10 1.64(2)
C9 C8 1.36(2)
C9 C91 1.45(2)
C9 C10 1.53(2)
C3 C31 1.50(2)
C3 C4 1.62(2)
C3 P2 1.947(15)
C5 C4 1.45(2)
C5 C51 1.50(3)
C4 C41 1.53(2)
C4 P1 1.889(16)
C10 C101 1.54(2)
C10 P1 1.879(16)
C8 C81 1.52(2)
I10 P1 2.375(4)
P1 P2 2.178(6)
Ga1 I1 2.506(2)
Ga1 I3 2.507(2)
Ga1 I4 2.532(2)
Ga1 I2 2.540(2)
